data_4128549
loop_
_publ_author_name
'Ravn, Anne K.'
'Vilstrup, Maria B. T.'
'Noerby, Peter'
'Nielsen, Dennis U.'
'Daasbjerg, Kim'
'Skrydstrup, Troels'

_publ_section_title
;
 Carbon Isotope Labeling Strategy for \b-Amino Acid Derivatives via
 Carbonylation of Azanickellacycles.
;
_journal_issue 30
_journal_name_full 'Journal of the American Chemical Society'
_journal_page_first 11821
_journal_page_last 11826
_journal_paper_doi 10.1021/jacs.9b05934
_journal_volume 141
_journal_year 2019
_chemical_formula_moiety 'C29 H25 N3 Ni O3 S'
_chemical_formula_sum 'C29 H25 N3 Ni O3 S'
_chemical_formula_weight 554.29
_space_group_crystal_system triclinic
_space_group_IT_number 2
_space_group_name_Hall '-P 1'
_space_group_name_H-M_alt 'P -1'
_atom_sites_solution_hydrogens geom
_atom_sites_solution_primary dual
_audit_creation_date 2018-12-07
_audit_creation_method
;
Olex2 1.2
(compiled 2018.05.29 svn.r3508 for OlexSys, GUI svn.r5506)
;
_cell_angle_alpha 84.176(3)
_cell_angle_beta 83.985(3)
_cell_angle_gamma 71.067(3)
_cell_formula_units_Z 2
_cell_length_a 10.6334(8)
_cell_length_b 10.7865(8)
_cell_length_c 11.1203(8)
_cell_measurement_reflns_used 9899
_cell_measurement_temperature 296(2)
_cell_measurement_theta_max 26.62
_cell_measurement_theta_min 2.25
_cell_volume 1196.73(15)
_computing_cell_refinement 'SAINT V8.38A (Bruker, 2016)'
_computing_data_reduction 'SAINT V8.38A (Bruker, 2016)'
_computing_molecular_graphics 'Olex2 (Dolomanov et al., 2009)'
_computing_publication_material 'Olex2 (Dolomanov et al., 2009)'
_computing_structure_refinement 'ShelXL (Sheldrick, 2015)'
_computing_structure_solution 'XT (Sheldrick, 2015)'
_diffrn_ambient_temperature 296.15
_diffrn_detector_area_resol_mean 8
_diffrn_measured_fraction_theta_full 0.999
_diffrn_measured_fraction_theta_max 0.996
_diffrn_measurement_device_type 'Bruker SMART APEX CCD area detector'
_diffrn_measurement_method '\w and \f scans'
_diffrn_radiation_monochromator graphite
_diffrn_radiation_type AgK\a
_diffrn_radiation_wavelength 0.56086
_diffrn_reflns_av_R_equivalents 0.0431
_diffrn_reflns_av_unetI/netI 0.0233
_diffrn_reflns_Laue_measured_fraction_full 0.999
_diffrn_reflns_Laue_measured_fraction_max 0.996
_diffrn_reflns_limit_h_max 17
_diffrn_reflns_limit_h_min -17
_diffrn_reflns_limit_k_max 17
_diffrn_reflns_limit_k_min -17
_diffrn_reflns_limit_l_max 18
_diffrn_reflns_limit_l_min -18
_diffrn_reflns_number 98985
_diffrn_reflns_point_group_measured_fraction_full 0.999
_diffrn_reflns_point_group_measured_fraction_max 0.996
_diffrn_reflns_theta_full 19.665
_diffrn_reflns_theta_max 27.083
_diffrn_reflns_theta_min 1.457
_diffrn_source 'sealed tube'
_diffrn_standards_number 0
_exptl_absorpt_coefficient_mu 0.496
_exptl_absorpt_correction_T_max 0.7455
_exptl_absorpt_correction_T_min 0.7104
_exptl_absorpt_correction_type multi-scan
_exptl_absorpt_process_details
'SADABS-2016/2 (Bruker,2016/2) was used for absorption correction. wR2(int) was 0.0912 before and 0.0524 after correction. The Ratio of minimum to maximum transmission is 0.9529. The \l/2 correction factor is Not present.'
_exptl_crystal_colour 'lusterous dark red'
_exptl_crystal_colour_lustre lusterous
_exptl_crystal_colour_modifier dark
_exptl_crystal_colour_primary red
_exptl_crystal_density_diffrn 1.538
_exptl_crystal_description block
_exptl_crystal_F_000 576
_exptl_crystal_size_max 0.388
_exptl_crystal_size_mid 0.28
_exptl_crystal_size_min 0.266
_refine_diff_density_max 0.758
_refine_diff_density_min -0.487
_refine_diff_density_rms 0.078
_refine_ls_extinction_method none
_refine_ls_goodness_of_fit_ref 1.086
_refine_ls_hydrogen_treatment constr
_refine_ls_matrix_type full
_refine_ls_number_parameters 335
_refine_ls_number_reflns 10684
_refine_ls_number_restraints 0
_refine_ls_restrained_S_all 1.086
_refine_ls_R_factor_all 0.0411
_refine_ls_R_factor_gt 0.0337
_refine_ls_shift/su_max 0.001
_refine_ls_shift/su_mean 0.000
_refine_ls_structure_factor_coef Fsqd
_refine_ls_weighting_details 'w=1/[\s^2^(Fo^2^)+(0.0349P)^2^+0.6927P] where P=(Fo^2^+2Fc^2^)/3'
_refine_ls_weighting_scheme calc
_refine_ls_wR_factor_gt 0.0814
_refine_ls_wR_factor_ref 0.0859
_reflns_Friedel_coverage 0.000
_reflns_number_gt 9140
_reflns_number_total 10684
_reflns_threshold_expression 'I > 2\s(I)'
_cod_data_source_file ja9b05934_si_002.cif
_cod_data_source_block JACS_AnneRavn_16
_cod_database_code 4128549
_shelx_shelxl_version_number 2016/6
_shelx_space_group_comment
;
The symmetry employed for this shelxl refinement is uniquely defined
by the following loop, which should always be used as a source of
symmetry information in preference to the above space-group names.
They are only intended as comments.
;
_olex2_refinement_description
;
1. Fixed Uiso
 At 1.2 times of:
  All C(H) groups, All C(H,H) groups
 At 1.5 times of:
  All C(H,H,H) groups
2.a Ternary CH refined with riding coordinates:
 C00J(H00J)
2.b Secondary CH2 refined with riding coordinates:
 C00O(H00A,H00B), C00R(H00D,H00E)
2.c Aromatic/amide H refined with riding coordinates:
 C00C(H00C), C00G(H00G), C00H(H00H), C00I(H00I), C00L(H00L), C00M(H00M),
 C00N(H00N), C00Q(H00Q), C00S(H00S), C00T(H00T), C00U(H00U), C00V(H00V),
 C00W(H00W), C00X(H00X), C00Y(H00Y), C00Z(H00Z), C010(H010)
2.d Idealised Me refined as rotating group:
 C011(H01A,H01B,H01C)
;
_olex2_date_sample_data_collection 2018-12-06
_olex2_submission_special_instructions 'No special instructions were received'

loop_
_space_group_symop_operation_xyz
'x, y, z'
'-x, -y, -z'

loop_
_atom_site_label
_atom_site_type_symbol
_atom_site_fract_x
_atom_site_fract_y
_atom_site_fract_z
_atom_site_U_iso_or_equiv
_atom_site_adp_type
_atom_site_occupancy
_atom_site_site_symmetry_order
_atom_site_calc_flag
_atom_site_refinement_flags_posn
Ni01 Ni 0.26916(2) 0.76581(2) 0.34409(2) 0.01095(4) Uani 1 1 d .
S002 S 0.18080(3) 0.63420(2) 0.16418(2) 0.01140(5) Uani 1 1 d .
O003 O 0.06274(8) 0.65236(8) 0.24726(8) 0.01558(14) Uani 1 1 d .
O004 O 0.16627(9) 0.72777(8) 0.05948(8) 0.01861(16) Uani 1 1 d .
O005 O 0.42737(11) 0.91682(10) 0.23997(10) 0.0267(2) Uani 1 1 d .
N006 N 0.30313(9) 0.62146(9) 0.24213(8) 0.01148(14) Uani 1 1 d .
N007 N 0.18064(9) 0.68237(9) 0.48334(8) 0.01254(15) Uani 1 1 d .
N008 N 0.21694(9) 0.91152(9) 0.44734(8) 0.01236(15) Uani 1 1 d .
C009 C 0.21377(10) 0.47863(10) 0.10517(9) 0.01187(16) Uani 1 1 d .
C00A C 0.15416(10) 0.88710(10) 0.55626(9) 0.01263(16) Uani 1 1 d .
C00B C 0.13736(10) 0.76084(11) 0.57687(9) 0.01239(16) Uani 1 1 d .
C00C C 0.10474(12) 0.51998(12) 0.60385(10) 0.01706(19) Uani 1 1 d .
H00C H 0.095404 0.436705 0.610785 0.020 Uiso 1 1 calc R
C00D C 0.10536(11) 0.97846(11) 0.64464(10) 0.01554(18) Uani 1 1 d .
C00E C 0.38550(11) 0.82620(11) 0.23147(10) 0.01539(18) Uani 1 1 d .
C00F C 0.54749(11) 0.39328(11) 0.29204(10) 0.01509(18) Uani 1 1 d .
C00G C 0.48734(11) 0.36731(11) 0.40464(10) 0.01648(18) Uani 1 1 d .
H00G H 0.451101 0.434608 0.456497 0.020 Uiso 1 1 calc R
C00H C 0.27310(11) 0.36177(10) 0.17192(10) 0.01373(17) Uani 1 1 d .
H00H H 0.304028 0.363058 0.246829 0.016 Uiso 1 1 calc R
C00I C 0.16703(11) 0.47625(11) -0.00640(10) 0.01520(18) Uani 1 1 d .
H00I H 0.128981 0.554419 -0.051834 0.018 Uiso 1 1 calc R
C00J C 0.43127(10) 0.60324(11) 0.16878(9) 0.01327(17) Uani 1 1 d .
H00J H 0.435130 0.552864 0.099168 0.016 Uiso 1 1 calc R
C00K C 0.07612(10) 0.72565(12) 0.68688(9) 0.01484(18) Uani 1 1 d .
C00L C 0.28583(11) 0.24293(11) 0.12578(10) 0.01528(18) Uani 1 1 d .
H00L H 0.327660 0.164702 0.169509 0.018 Uiso 1 1 calc R
C00M C 0.17729(12) 0.35665(12) -0.04996(10) 0.01724(19) Uani 1 1 d .
H00M H 0.143670 0.355616 -0.123634 0.021 Uiso 1 1 calc R
C00N C 0.16518(11) 0.56404(11) 0.49742(10) 0.01455(17) Uani 1 1 d .
H00N H 0.195560 0.508622 0.434408 0.017 Uiso 1 1 calc R
C00O C 0.54596(11) 0.53014(11) 0.24867(10) 0.01620(18) Uani 1 1 d .
H00A H 0.629961 0.525806 0.202978 0.019 Uiso 1 1 calc R
H00B H 0.538677 0.579866 0.318458 0.019 Uiso 1 1 calc R
C00P C 0.23705(11) 0.23877(11) 0.01508(10) 0.01571(18) Uani 1 1 d .
C00Q C 0.22818(11) 1.03121(11) 0.42426(10) 0.01595(18) Uani 1 1 d .
H00Q H 0.269526 1.050777 0.350221 0.019 Uiso 1 1 calc R
C00R C 0.43832(12) 0.73906(11) 0.12550(10) 0.01645(19) Uani 1 1 d .
H00D H 0.384485 0.774385 0.057179 0.020 Uiso 1 1 calc R
H00E H 0.529668 0.734716 0.100172 0.020 Uiso 1 1 calc R
C00S C 0.11991(12) 1.10360(12) 0.61746(11) 0.0187(2) Uani 1 1 d .
H00S H 0.089276 1.167570 0.673195 0.022 Uiso 1 1 calc R
C00T C 0.05927(11) 0.60066(12) 0.69805(10) 0.01697(19) Uani 1 1 d .
H00T H 0.017747 0.572858 0.768531 0.020 Uiso 1 1 calc R
C00U C 0.60388(12) 0.29014(13) 0.21698(12) 0.0205(2) Uani 1 1 d .
H00U H 0.647546 0.304782 0.142623 0.025 Uiso 1 1 calc R
C00V C 0.18028(12) 1.12899(11) 0.50692(11) 0.0189(2) Uani 1 1 d .
H00V H 0.189543 1.211533 0.486605 0.023 Uiso 1 1 calc R
C00W C 0.04419(12) 0.94048(13) 0.75696(10) 0.0195(2) Uani 1 1 d .
H00W H 0.012692 1.000139 0.816501 0.023 Uiso 1 1 calc R
C00X C 0.03142(12) 0.81886(13) 0.77792(10) 0.0190(2) Uani 1 1 d .
H00X H -0.006795 0.795636 0.852257 0.023 Uiso 1 1 calc R
C00Y C 0.48050(13) 0.24211(13) 0.44099(12) 0.0215(2) Uani 1 1 d .
H00Y H 0.440875 0.225973 0.516976 0.026 Uiso 1 1 calc R
C00Z C 0.59533(14) 0.16551(13) 0.25246(14) 0.0258(3) Uani 1 1 d .
H00Z H 0.631895 0.097898 0.200977 0.031 Uiso 1 1 calc R
C010 C 0.53296(14) 0.14137(13) 0.36354(14) 0.0255(3) Uani 1 1 d .
H010 H 0.526157 0.058273 0.386306 0.031 Uiso 1 1 calc R
C011 C 0.25216(15) 0.10976(13) -0.03452(13) 0.0255(3) Uani 1 1 d .
H01A H 0.336118 0.080556 -0.081438 0.038 Uiso 1 1 calc GR
H01B H 0.180985 0.120606 -0.085125 0.038 Uiso 1 1 calc GR
H01C H 0.249041 0.045696 0.031307 0.038 Uiso 1 1 calc GR

loop_
_atom_site_aniso_label
_atom_site_aniso_U_11
_atom_site_aniso_U_22
_atom_site_aniso_U_33
_atom_site_aniso_U_23
_atom_site_aniso_U_13
_atom_site_aniso_U_12
Ni01 0.01284(6) 0.01119(6) 0.00968(6) -0.00223(4) 0.00096(4) -0.00510(4)
S002 0.01242(10) 0.01073(10) 0.01094(10) -0.00203(7) -0.00123(8) -0.00302(8)
O003 0.0120(3) 0.0177(4) 0.0167(3) -0.0070(3) 0.0013(3) -0.0032(3)
O004 0.0257(4) 0.0148(3) 0.0154(4) 0.0031(3) -0.0066(3) -0.0062(3)
O005 0.0320(5) 0.0231(4) 0.0306(5) -0.0104(4) 0.0126(4) -0.0185(4)
N006 0.0118(3) 0.0130(4) 0.0105(3) -0.0027(3) 0.0006(3) -0.0049(3)
N007 0.0131(4) 0.0144(4) 0.0110(3) -0.0018(3) 0.0000(3) -0.0055(3)
N008 0.0131(4) 0.0125(4) 0.0118(3) -0.0025(3) -0.0010(3) -0.0039(3)
C009 0.0115(4) 0.0131(4) 0.0115(4) -0.0033(3) -0.0005(3) -0.0040(3)
C00A 0.0107(4) 0.0146(4) 0.0120(4) -0.0030(3) -0.0011(3) -0.0026(3)
C00B 0.0109(4) 0.0167(4) 0.0096(4) -0.0024(3) 0.0001(3) -0.0043(3)
C00C 0.0179(5) 0.0200(5) 0.0152(4) 0.0026(4) -0.0017(4) -0.0096(4)
C00D 0.0124(4) 0.0183(5) 0.0148(4) -0.0066(3) -0.0010(3) -0.0017(3)
C00E 0.0177(4) 0.0147(4) 0.0145(4) -0.0015(3) 0.0024(3) -0.0072(4)
C00F 0.0119(4) 0.0164(4) 0.0168(4) -0.0045(3) -0.0022(3) -0.0028(3)
C00G 0.0166(4) 0.0173(5) 0.0167(4) -0.0038(4) -0.0029(4) -0.0057(4)
C00H 0.0161(4) 0.0136(4) 0.0123(4) -0.0017(3) -0.0016(3) -0.0054(3)
C00I 0.0155(4) 0.0167(4) 0.0128(4) -0.0031(3) -0.0026(3) -0.0032(3)
C00J 0.0135(4) 0.0155(4) 0.0116(4) -0.0040(3) 0.0027(3) -0.0058(3)
C00K 0.0115(4) 0.0222(5) 0.0105(4) -0.0010(3) -0.0006(3) -0.0050(4)
C00L 0.0174(4) 0.0131(4) 0.0162(4) -0.0024(3) -0.0008(3) -0.0057(3)
C00M 0.0170(5) 0.0202(5) 0.0154(4) -0.0070(4) -0.0024(4) -0.0050(4)
C00N 0.0157(4) 0.0160(4) 0.0134(4) -0.0012(3) -0.0010(3) -0.0071(3)
C00O 0.0140(4) 0.0179(5) 0.0177(5) -0.0031(4) -0.0005(3) -0.0062(4)
C00P 0.0145(4) 0.0171(4) 0.0173(4) -0.0066(4) 0.0018(3) -0.0068(4)
C00Q 0.0179(5) 0.0128(4) 0.0174(5) -0.0022(3) -0.0014(4) -0.0049(3)
C00R 0.0197(5) 0.0180(5) 0.0131(4) -0.0024(3) 0.0047(3) -0.0095(4)
C00S 0.0176(5) 0.0157(5) 0.0214(5) -0.0086(4) -0.0028(4) -0.0008(4)
C00T 0.0150(4) 0.0248(5) 0.0120(4) 0.0028(4) -0.0009(3) -0.0090(4)
C00U 0.0163(5) 0.0220(5) 0.0206(5) -0.0086(4) -0.0031(4) 0.0002(4)
C00V 0.0196(5) 0.0131(4) 0.0236(5) -0.0054(4) -0.0033(4) -0.0029(4)
C00W 0.0164(5) 0.0273(6) 0.0137(4) -0.0089(4) 0.0014(4) -0.0038(4)
C00X 0.0153(4) 0.0290(6) 0.0116(4) -0.0048(4) 0.0023(3) -0.0056(4)
C00Y 0.0216(5) 0.0216(5) 0.0231(5) 0.0030(4) -0.0092(4) -0.0086(4)
C00Z 0.0241(6) 0.0172(5) 0.0335(7) -0.0105(5) -0.0112(5) 0.0022(4)
C010 0.0254(6) 0.0159(5) 0.0364(7) 0.0006(5) -0.0165(5) -0.0048(4)
C011 0.0313(6) 0.0207(5) 0.0281(6) -0.0117(5) 0.0003(5) -0.0108(5)

loop_
_atom_type_symbol
_atom_type_description
_atom_type_scat_dispersion_real
_atom_type_scat_dispersion_imag
_atom_type_scat_source
C C 0.0015 0.0009 'International Tables Vol C Tables 4.2.6.8 and 6.1.1.4'
H H 0.0000 0.0000 'International Tables Vol C Tables 4.2.6.8 and 6.1.1.4'
N N 0.0030 0.0019 'International Tables Vol C Tables 4.2.6.8 and 6.1.1.4'
Ni Ni 0.3147 0.7232 'International Tables Vol C Tables 4.2.6.8 and 6.1.1.4'
O O 0.0056 0.0036 'International Tables Vol C Tables 4.2.6.8 and 6.1.1.4'
S S 0.0826 0.0763 'International Tables Vol C Tables 4.2.6.8 and 6.1.1.4'

loop_
_geom_angle_atom_site_label_1
_geom_angle_atom_site_label_2
_geom_angle_atom_site_label_3
_geom_angle
N006 Ni01 N007 94.34(4)
N006 Ni01 N008 174.41(4)
N008 Ni01 N007 82.55(4)
C00E Ni01 N006 86.35(4)
C00E Ni01 N007 167.63(4)
C00E Ni01 N008 97.69(4)
O003 S002 N006 107.68(5)
O003 S002 C009 106.20(5)
O004 S002 O003 115.25(5)
O004 S002 N006 115.14(5)
O004 S002 C009 105.45(5)
N006 S002 C009 106.37(5)
S002 N006 Ni01 113.10(5)
C00J N006 Ni01 109.81(6)
C00J N006 S002 113.83(7)
C00B N007 Ni01 111.92(7)
C00N N007 Ni01 130.12(7)
C00N N007 C00B 117.88(9)
C00A N008 Ni01 113.75(7)
C00Q N008 Ni01 129.27(8)
C00Q N008 C00A 116.89(9)
C00H C009 S002 121.85(8)
C00H C009 C00I 120.10(10)
C00I C009 S002 117.79(8)
N008 C00A C00B 116.08(9)
N008 C00A C00D 123.96(10)
C00D C00A C00B 119.95(10)
N007 C00B C00A 115.58(9)
N007 C00B C00K 124.07(10)
C00K C00B C00A 120.33(10)
C00N C00C H00C 120.2
C00T C00C H00C 120.2
C00T C00C C00N 119.62(11)
C00A C00D C00S 117.54(10)
C00A C00D C00W 118.96(11)
C00S C00D C00W 123.50(10)
O005 C00E Ni01 127.45(9)
O005 C00E C00R 119.53(10)
C00R C00E Ni01 112.78(8)
C00G C00F C00O 121.17(10)
C00G C00F C00U 118.46(11)
C00U C00F C00O 120.29(11)
C00F C00G H00G 119.5
C00F C00G C00Y 121.04(11)
C00Y C00G H00G 119.5
C009 C00H H00H 120.3
C009 C00H C00L 119.42(10)
C00L C00H H00H 120.3
C009 C00I H00I 120.1
C009 C00I C00M 119.84(10)
C00M C00I H00I 120.1
N006 C00J H00J 110.1
N006 C00J C00O 108.90(8)
N006 C00J C00R 107.18(8)
C00O C00J H00J 110.1
C00R C00J H00J 110.1
C00R C00J C00O 110.46(9)
C00B C00K C00T 116.60(10)
C00B C00K C00X 118.79(11)
C00T C00K C00X 124.57(10)
C00H C00L H00L 119.4
C00H C00L C00P 121.25(10)
C00P C00L H00L 119.4
C00I C00M H00M 119.6
C00P C00M C00I 120.90(10)
C00P C00M H00M 119.6
N007 C00N C00C 122.32(10)
N007 C00N H00N 118.8
C00C C00N H00N 118.8
C00F C00O C00J 113.39(9)
C00F C00O H00A 108.9
C00F C00O H00B 108.9
C00J C00O H00A 108.9
C00J C00O H00B 108.9
H00A C00O H00B 107.7
C00L C00P C011 120.87(11)
C00M C00P C00L 118.47(10)
C00M C00P C011 120.64(11)
N008 C00Q H00Q 118.6
N008 C00Q C00V 122.76(11)
C00V C00Q H00Q 118.6
C00E C00R H00D 110.2
C00E C00R H00E 110.2
C00J C00R C00E 107.34(8)
C00J C00R H00D 110.2
C00J C00R H00E 110.2
H00D C00R H00E 108.5
C00D C00S H00S 120.8
C00V C00S C00D 118.43(10)
C00V C00S H00S 120.8
C00C C00T C00K 119.49(10)
C00C C00T H00T 120.3
C00K C00T H00T 120.3
C00F C00U H00U 119.7
C00Z C00U C00F 120.52(12)
C00Z C00U H00U 119.7
C00Q C00V H00V 119.8
C00S C00V C00Q 120.38(11)
C00S C00V H00V 119.8
C00D C00W H00W 119.5
C00X C00W C00D 121.06(10)
C00X C00W H00W 119.5
C00K C00X H00X 119.6
C00W C00X C00K 120.84(10)
C00W C00X H00X 119.6
C00G C00Y H00Y 120.1
C010 C00Y C00G 119.87(12)
C010 C00Y H00Y 120.1
C00U C00Z H00Z 119.7
C010 C00Z C00U 120.54(12)
C010 C00Z H00Z 119.7
C00Y C010 H010 120.2
C00Z C010 C00Y 119.52(12)
C00Z C010 H010 120.2
C00P C011 H01A 109.5
C00P C011 H01B 109.5
C00P C011 H01C 109.5
H01A C011 H01B 109.5
H01A C011 H01C 109.5
H01B C011 H01C 109.5

loop_
_geom_bond_atom_site_label_1
_geom_bond_atom_site_label_2
_geom_bond_distance
Ni01 N006 1.9360(9)
Ni01 N007 2.0138(9)
Ni01 N008 1.9399(9)
Ni01 C00E 1.8857(11)
S002 O003 1.4498(8)
S002 O004 1.4478(9)
S002 N006 1.5994(9)
S002 C009 1.7785(10)
O005 C00E 1.2135(14)
N006 C00J 1.4787(13)
N007 C00B 1.3549(13)
N007 C00N 1.3307(14)
N008 C00A 1.3646(14)
N008 C00Q 1.3316(14)
C009 C00H 1.3893(15)
C009 C00I 1.3897(15)
C00A C00B 1.4231(15)
C00A C00D 1.4014(15)
C00B C00K 1.4014(14)
C00C H00C 0.9300
C00C C00N 1.4016(15)
C00C C00T 1.3763(17)
C00D C00S 1.4072(17)
C00D C00W 1.4317(17)
C00E C00R 1.5269(16)
C00F C00G 1.3901(16)
C00F C00O 1.5013(16)
C00F C00U 1.3945(16)
C00G H00G 0.9300
C00G C00Y 1.3926(17)
C00H H00H 0.9300
C00H C00L 1.3896(15)
C00I H00I 0.9300
C00I C00M 1.3911(16)
C00J H00J 0.9800
C00J C00O 1.5359(16)
C00J C00R 1.5179(15)
C00K C00T 1.4082(17)
C00K C00X 1.4343(16)
C00L H00L 0.9300
C00L C00P 1.3952(16)
C00M H00M 0.9300
C00M C00P 1.3890(17)
C00N H00N 0.9300
C00O H00A 0.9700
C00O H00B 0.9700
C00P C011 1.5029(17)
C00Q H00Q 0.9300
C00Q C00V 1.4023(16)
C00R H00D 0.9700
C00R H00E 0.9700
C00S H00S 0.9300
C00S C00V 1.3707(18)
C00T H00T 0.9300
C00U H00U 0.9300
C00U C00Z 1.391(2)
C00V H00V 0.9300
C00W H00W 0.9300
C00W C00X 1.3567(19)
C00X H00X 0.9300
C00Y H00Y 0.9300
C00Y C010 1.389(2)
C00Z H00Z 0.9300
C00Z C010 1.382(2)
C010 H010 0.9300
C011 H01A 0.9600
C011 H01B 0.9600
C011 H01C 0.9600
